data_7019607
loop_
_publ_author_name
'Mastropietro, Teresa F.'
'Yadav, Yogesh J.'
'Szerb, Elisabeta I.'
'Talarico, Anna Maria'
'Ghedini, Mauro'
'Crispini, Alessandra'

_publ_section_title
;
 Luminescence mechanochromism in cyclometallated Ir(iii) complexes
 containing picolylamine.
;
_journal_issue 29
_journal_name_full 'Dalton transactions (Cambridge, England : 2003)'
_journal_page_first 8899
_journal_page_last 8907
_journal_paper_doi 10.1039/c2dt30699a
_journal_volume 41
_journal_year 2012
_chemical_formula_moiety 'C28 H24 Ir N4, F6 P'
_chemical_formula_sum 'C28 H24 F6 Ir N4 P'
_chemical_formula_weight 753.68
_chemical_name_systematic
;
?
;
_space_group_IT_number 29
_symmetry_cell_setting orthorhombic
_symmetry_space_group_name_Hall 'P 2c -2ac'
_symmetry_space_group_name_H-M 'P c a 21'
_atom_sites_solution_hydrogens geom
_atom_sites_solution_primary direct
_atom_sites_solution_secondary difmap
_audit_creation_method SHELXL-97
_cell_angle_alpha 90.00
_cell_angle_beta 90.00
_cell_angle_gamma 90.00
_cell_formula_units_Z 4
_cell_length_a 11.0809(13)
_cell_length_b 15.5306(18)
_cell_length_c 16.1226(19)
_cell_measurement_reflns_used 123
_cell_measurement_temperature 296(2)
_cell_measurement_theta_max 54.183
_cell_measurement_theta_min 4.528
_cell_volume 2774.6(6)
_computing_cell_refinement 'Bruker SMART'
_computing_data_collection 'Bruker SMART'
_computing_data_reduction 'Bruker SAINT'
_computing_molecular_graphics 'Bruker SHELXTL'
_computing_publication_material 'Bruker SHELXTL'
_computing_structure_refinement 'SHELXL-97 (Sheldrick, 1997)'
_computing_structure_solution 'SHELXS-97 (Sheldrick, 1990)'
_diffrn_ambient_temperature 296(2)
_diffrn_measured_fraction_theta_full 0.997
_diffrn_measured_fraction_theta_max 0.997
_diffrn_measurement_device_type 'CCD area detector'
_diffrn_measurement_method 'phi and omega scans'
_diffrn_radiation_monochromator graphite
_diffrn_radiation_source 'fine-focus sealed tube'
_diffrn_radiation_type MoK\a
_diffrn_radiation_wavelength 0.71073
_diffrn_reflns_av_R_equivalents 0.0473
_diffrn_reflns_av_sigmaI/netI 0.0189
_diffrn_reflns_limit_h_max 13
_diffrn_reflns_limit_h_min -13
_diffrn_reflns_limit_k_max 18
_diffrn_reflns_limit_k_min -18
_diffrn_reflns_limit_l_max 19
_diffrn_reflns_limit_l_min -19
_diffrn_reflns_number 94838
_diffrn_reflns_theta_full 25.00
_diffrn_reflns_theta_max 25.00
_diffrn_reflns_theta_min 1.31
_exptl_absorpt_coefficient_mu 4.935
_exptl_absorpt_correction_T_max 0.723
_exptl_absorpt_correction_T_min 0.698
_exptl_absorpt_correction_type multi-scan
_exptl_absorpt_process_details sadabs
_exptl_crystal_colour orange
_exptl_crystal_density_diffrn 1.804
_exptl_crystal_density_method 'not measured'
_exptl_crystal_description parallelepiped
_exptl_crystal_F_000 1464
_exptl_crystal_size_max 0.60
_exptl_crystal_size_mid 0.40
_exptl_crystal_size_min 0.30
_refine_diff_density_max 2.299
_refine_diff_density_min -0.684
_refine_diff_density_rms 0.191
_refine_ls_abs_structure_details 'Flack H D (1983), Acta Cryst. A39, 876-881'
_refine_ls_abs_structure_Flack 0.087(8)
_refine_ls_extinction_method none
_refine_ls_goodness_of_fit_ref 1.170
_refine_ls_hydrogen_treatment constr
_refine_ls_matrix_type full
_refine_ls_number_parameters 358
_refine_ls_number_reflns 4876
_refine_ls_number_restraints 1
_refine_ls_restrained_S_all 1.169
_refine_ls_R_factor_all 0.0289
_refine_ls_R_factor_gt 0.0261
_refine_ls_shift/su_max 0.001
_refine_ls_shift/su_mean 0.000
_refine_ls_structure_factor_coef Fsqd
_refine_ls_weighting_details 'calc w=1/[\s^2^(Fo^2^)+(0.0627P)^2^+0.6647P] where P=(Fo^2^+2Fc^2^)/3'
_refine_ls_weighting_scheme calc
_refine_ls_wR_factor_gt 0.0751
_refine_ls_wR_factor_ref 0.0855
_reflns_number_gt 4664
_reflns_number_total 4876
_reflns_threshold_expression >2sigma(I)
_cod_data_source_file c2dt30699a.txt
_cod_data_source_block (2)
_cod_database_code 7019607

loop_
_symmetry_equiv_pos_as_xyz
'x, y, z'
'-x, -y, z+1/2'
'-x+1/2, y, z+1/2'
'x+1/2, -y, z'

loop_
_atom_site_label
_atom_site_type_symbol
_atom_site_fract_x
_atom_site_fract_y
_atom_site_fract_z
_atom_site_U_iso_or_equiv
_atom_site_adp_type
_atom_site_occupancy
_atom_site_symmetry_multiplicity
_atom_site_calc_flag
_atom_site_refinement_flags
_atom_site_disorder_assembly
_atom_site_disorder_group
Ir1 Ir 0.046747(12) 0.231895(8) 0.25172(3) 0.03299(9) Uani 1 1 d . . .
C1 C 0.2699(5) 0.2006(4) 0.1428(4) 0.0487(13) Uani 1 1 d . . .
H1 H 0.2660 0.2595 0.1324 0.058 Uiso 1 1 calc R . .
C22 C -0.0823(5) 0.2053(4) 0.1646(3) 0.0394(10) Uani 1 1 d . . .
N1 N 0.1844(4) 0.1646(3) 0.1938(3) 0.0386(9) Uani 1 1 d . . .
C11 C 0.0188(5) 0.1109(4) 0.2973(3) 0.0402(11) Uani 1 1 d . . .
C21 C -0.0720(5) 0.1606(4) 0.0900(4) 0.0448(12) Uani 1 1 d . . .
H21 H 0.0022 0.1372 0.0752 0.054 Uiso 1 1 calc R . .
C18 C -0.2974(7) 0.2285(5) 0.1309(5) 0.0599(19) Uani 1 1 d . . .
H18 H -0.3722 0.2517 0.1445 0.072 Uiso 1 1 calc R . .
C19 C -0.2827(7) 0.1825(5) 0.0579(4) 0.0669(18) Uani 1 1 d . . .
H19 H -0.3485 0.1735 0.0231 0.080 Uiso 1 1 calc R . .
C14 C -0.3073(7) 0.3618(5) 0.3769(5) 0.0663(18) Uani 1 1 d . . .
H14 H -0.3767 0.3855 0.4000 0.080 Uiso 1 1 calc R . .
C6 C 0.0977(5) 0.0476(3) 0.2683(3) 0.0429(14) Uani 1 1 d . . .
C17 C -0.1984(6) 0.2397(4) 0.1837(4) 0.0434(13) Uani 1 1 d . . .
C16 C -0.2079(5) 0.2856(4) 0.2644(5) 0.0484(16) Uani 1 1 d . . .
N2 N -0.1015(4) 0.2878(3) 0.3086(3) 0.0404(10) Uani 1 1 d . . .
C15 C -0.3113(6) 0.3245(5) 0.2969(5) 0.0631(16) Uani 1 1 d . . .
H15 H -0.3823 0.3258 0.2661 0.076 Uiso 1 1 calc R . .
C12 C -0.0998(6) 0.3252(4) 0.3849(4) 0.0492(13) Uani 1 1 d . . .
H12 H -0.0278 0.3254 0.4146 0.059 Uiso 1 1 calc R . .
C5 C 0.1917(5) 0.0776(4) 0.2099(4) 0.0425(11) Uani 1 1 d . . .
N4 N 0.1813(5) 0.2765(3) 0.3395(3) 0.0424(12) Uani 1 1 d . . .
C7 C 0.0874(7) -0.0395(4) 0.2932(4) 0.0569(14) Uani 1 1 d . . .
H7 H 0.1403 -0.0805 0.2721 0.068 Uiso 1 1 calc R . .
C9 C -0.0806(8) -0.0012(5) 0.3814(4) 0.0686(18) Uani 1 1 d . . .
H9 H -0.1387 -0.0169 0.4202 0.082 Uiso 1 1 calc R . .
C4 C 0.2815(6) 0.0274(4) 0.1728(4) 0.0595(15) Uani 1 1 d . . .
H4 H 0.2835 -0.0316 0.1827 0.071 Uiso 1 1 calc R . .
C3 C 0.3671(6) 0.0639(5) 0.1218(5) 0.0630(17) Uani 1 1 d . . .
H3 H 0.4273 0.0300 0.0983 0.076 Uiso 1 1 calc R . .
C8 C -0.0018(8) -0.0639(4) 0.3492(5) 0.0675(18) Uani 1 1 d . . .
H8 H -0.0093 -0.1212 0.3652 0.081 Uiso 1 1 calc R . .
C2 C 0.3629(5) 0.1528(5) 0.1055(5) 0.0611(17) Uani 1 1 d . . .
H2 H 0.4197 0.1790 0.0714 0.073 Uiso 1 1 calc R . .
C13 C -0.2005(6) 0.3630(5) 0.4203(4) 0.0605(16) Uani 1 1 d . . .
H13 H -0.1960 0.3886 0.4723 0.073 Uiso 1 1 calc R . .
C20 C -0.1715(7) 0.1500(5) 0.0367(4) 0.0612(16) Uani 1 1 d . . .
H20 H -0.1619 0.1208 -0.0133 0.073 Uiso 1 1 calc R . .
C10 C -0.0724(6) 0.0847(5) 0.3554(4) 0.0549(14) Uani 1 1 d . . .
H10 H -0.1264 0.1251 0.3761 0.066 Uiso 1 1 calc R . .
C23 C 0.1418(6) 0.4161(4) 0.2733(4) 0.0555(18) Uani 1 1 d . . .
H23A H 0.0771 0.4445 0.3032 0.067 Uiso 1 1 calc R . .
H23B H 0.1933 0.4602 0.2496 0.067 Uiso 1 1 calc R . .
N3 N 0.0904(5) 0.3622(3) 0.2060(3) 0.0481(11) Uani 1 1 d . . .
H3A H 0.1440 0.3583 0.1642 0.058 Uiso 1 1 calc R . .
H3B H 0.0231 0.3872 0.1862 0.058 Uiso 1 1 calc R . .
C24 C 0.2140(5) 0.3615(4) 0.3323(4) 0.0493(13) Uani 1 1 d . . .
C25 C 0.3093(7) 0.3972(6) 0.3803(5) 0.074(2) Uani 1 1 d . . .
H25 H 0.3321 0.4545 0.3737 0.089 Uiso 1 1 calc R . .
C26 C 0.3681(6) 0.3440(8) 0.4376(5) 0.078(3) Uani 1 1 d . . .
H26 H 0.4284 0.3660 0.4717 0.094 Uiso 1 1 calc R . .
C27 C 0.3348(7) 0.2577(7) 0.4428(5) 0.075(2) Uani 1 1 d . . .
H27 H 0.3758 0.2212 0.4789 0.090 Uiso 1 1 calc R . .
C28 C 0.2425(7) 0.2261(4) 0.3954(5) 0.0559(17) Uani 1 1 d . . .
H28 H 0.2205 0.1686 0.4012 0.067 Uiso 1 1 calc R . .
F5 F 0.0725(7) 0.4755(6) 0.4961(6) 0.141(3) Uani 1 1 d . . .
F4 F 0.2183(4) 0.4246(4) 0.5831(4) 0.0894(14) Uani 1 1 d . . .
F3 F 0.0459(4) 0.3524(4) 0.5582(4) 0.0904(17) Uani 1 1 d . . .
P1 P 0.0779(4) 0.4525(3) 0.5829(4) 0.0468(12) Uiso 0.530(15) 1 d P A 1
F2 F -0.0631(7) 0.4744(7) 0.5878(7) 0.072(3) Uiso 0.530(15) 1 d P A 1
F1 F 0.1079(9) 0.5510(7) 0.6005(7) 0.091(3) Uiso 0.530(15) 1 d P A 1
F6 F 0.0742(12) 0.4411(11) 0.6831(8) 0.105(4) Uiso 0.530(15) 1 d P A 1
F1A F 0.1152(11) 0.5253(9) 0.6514(9) 0.094(4) Uiso 0.470(15) 1 d P A 2
P1A P 0.0756(4) 0.4397(4) 0.6029(4) 0.0483(14) Uiso 0.470(15) 1 d P A 2
F2A F -0.0619(9) 0.4514(8) 0.6235(9) 0.073(3) Uiso 0.470(15) 1 d P A 2
F6A F 0.0881(11) 0.3869(9) 0.6835(7) 0.082(3) Uiso 0.470(15) 1 d P A 2

loop_
_atom_site_aniso_label
_atom_site_aniso_U_11
_atom_site_aniso_U_22
_atom_site_aniso_U_33
_atom_site_aniso_U_23
_atom_site_aniso_U_13
_atom_site_aniso_U_12
Ir1 0.03173(13) 0.02886(13) 0.03838(13) -0.00044(15) -0.00057(12) 0.00188(5)
C1 0.036(3) 0.043(3) 0.067(4) 0.002(3) 0.009(3) 0.006(3)
C22 0.040(3) 0.034(2) 0.044(3) 0.003(2) -0.002(2) -0.006(3)
N1 0.034(2) 0.034(2) 0.047(2) 0.0026(18) -0.0007(18) 0.0026(18)
C11 0.040(3) 0.042(3) 0.039(3) 0.003(2) -0.006(2) -0.008(2)
C21 0.047(3) 0.046(3) 0.041(3) -0.003(3) 0.004(2) -0.009(3)
C18 0.043(4) 0.082(6) 0.055(4) -0.002(3) -0.011(3) 0.002(3)
C19 0.057(4) 0.087(5) 0.057(4) -0.001(3) -0.019(3) -0.003(4)
C14 0.054(4) 0.063(4) 0.082(5) -0.014(4) 0.014(3) 0.007(3)
C6 0.042(3) 0.037(2) 0.050(4) 0.004(2) -0.009(2) 0.000(2)
C17 0.042(3) 0.048(3) 0.040(3) 0.002(2) -0.010(2) 0.002(2)
C16 0.040(3) 0.046(2) 0.059(5) -0.004(3) -0.001(3) 0.010(2)
N2 0.034(2) 0.038(2) 0.050(3) -0.007(2) 0.002(2) 0.001(2)
C15 0.047(3) 0.065(4) 0.077(4) -0.010(4) -0.008(3) 0.011(3)
C12 0.048(3) 0.053(3) 0.047(3) -0.012(3) -0.001(2) 0.003(3)
C5 0.042(3) 0.038(3) 0.048(3) -0.001(2) -0.004(2) 0.005(2)
N4 0.036(2) 0.046(3) 0.045(3) -0.0078(19) -0.005(2) 0.0101(19)
C7 0.057(4) 0.047(3) 0.067(4) 0.010(3) -0.002(3) 0.003(3)
C9 0.079(4) 0.067(4) 0.060(4) 0.018(4) 0.018(4) -0.017(4)
C4 0.063(4) 0.040(3) 0.076(4) 0.004(3) 0.014(3) 0.013(3)
C3 0.048(3) 0.057(4) 0.084(5) -0.007(3) 0.020(3) 0.014(3)
C8 0.074(5) 0.050(4) 0.079(5) 0.024(3) 0.001(4) -0.006(4)
C2 0.047(3) 0.053(3) 0.083(4) -0.008(3) 0.021(3) 0.002(3)
C13 0.064(4) 0.060(4) 0.057(3) -0.010(3) 0.010(3) 0.003(3)
C20 0.072(4) 0.073(4) 0.039(3) -0.004(3) -0.005(3) -0.016(4)
C10 0.054(3) 0.057(4) 0.054(4) 0.005(3) 0.007(3) -0.003(3)
C23 0.058(3) 0.033(3) 0.075(5) -0.002(2) 0.004(3) -0.003(2)
N3 0.045(3) 0.035(2) 0.064(3) 0.007(2) 0.004(2) 0.007(2)
C24 0.040(3) 0.051(3) 0.056(3) -0.015(3) 0.005(2) -0.006(2)
C25 0.047(4) 0.094(6) 0.081(5) -0.030(5) 0.008(3) -0.020(4)
C26 0.038(3) 0.130(9) 0.067(4) -0.038(5) -0.004(3) -0.008(4)
C27 0.047(4) 0.126(7) 0.052(4) -0.011(4) -0.008(4) 0.025(4)
C28 0.053(4) 0.056(4) 0.059(4) 0.002(3) -0.003(3) 0.017(3)
F5 0.124(5) 0.149(7) 0.151(6) 0.077(6) -0.016(4) -0.006(5)
F4 0.044(2) 0.108(4) 0.116(4) -0.025(3) 0.000(2) 0.009(2)
F3 0.091(4) 0.063(3) 0.118(5) -0.008(3) -0.022(3) 0.001(2)

loop_
_atom_type_symbol
_atom_type_description
_atom_type_scat_dispersion_real
_atom_type_scat_dispersion_imag
_atom_type_scat_source
C C 0.0033 0.0016 'International Tables Vol C Tables 4.2.6.8 and 6.1.1.4'
H H 0.0000 0.0000 'International Tables Vol C Tables 4.2.6.8 and 6.1.1.4'
N N 0.0061 0.0033 'International Tables Vol C Tables 4.2.6.8 and 6.1.1.4'
Ir Ir -1.4442 7.9887 'International Tables Vol C Tables 4.2.6.8 and 6.1.1.4'
P P 0.1023 0.0942 'International Tables Vol C Tables 4.2.6.8 and 6.1.1.4'
F F 0.0171 0.0103 'International Tables Vol C Tables 4.2.6.8 and 6.1.1.4'

loop_
_geom_angle_atom_site_label_1
_geom_angle_atom_site_label_2
_geom_angle_atom_site_label_3
_geom_angle
C11 Ir1 C22 87.4(2)
C11 Ir1 N1 79.0(2)
C22 Ir1 N1 95.9(2)
C11 Ir1 N2 96.1(2)
C22 Ir1 N2 80.4(2)
N1 Ir1 N2 174.13(18)
C11 Ir1 N4 99.4(2)
C22 Ir1 N4 172.9(2)
N1 Ir1 N4 87.09(18)
N2 Ir1 N4 97.0(2)
C11 Ir1 N3 175.84(19)
C22 Ir1 N3 96.3(2)
N1 Ir1 N3 98.64(18)
N2 Ir1 N3 86.4(2)
N4 Ir1 N3 76.96(19)
N1 C1 C2 123.1(6)
N1 C1 H1 118.5
C2 C1 H1 118.5
C21 C22 C17 116.6(5)
C21 C22 Ir1 129.4(5)
C17 C22 Ir1 114.0(4)
C1 N1 C5 118.2(5)
C1 N1 Ir1 124.9(4)
C5 N1 Ir1 116.9(4)
C6 C11 C10 117.3(6)
C6 C11 Ir1 115.6(4)
C10 C11 Ir1 127.0(5)
C22 C21 C20 121.4(6)
C22 C21 H21 119.3
C20 C21 H21 119.3
C19 C18 C17 119.3(7)
C19 C18 H18 120.4
C17 C18 H18 120.4
C20 C19 C18 120.4(6)
C20 C19 H19 119.8
C18 C19 H19 119.8
C13 C14 C15 119.7(6)
C13 C14 H14 120.1
C15 C14 H14 120.1
C11 C6 C7 121.8(6)
C11 C6 C5 115.6(5)
C7 C6 C5 122.6(5)
C18 C17 C22 121.9(6)
C18 C17 C16 122.5(6)
C22 C17 C16 115.6(5)
N2 C16 C15 119.8(6)
N2 C16 C17 113.8(5)
C15 C16 C17 126.4(6)
C12 N2 C16 119.3(5)
C12 N2 Ir1 124.6(4)
C16 N2 Ir1 116.1(4)
C16 C15 C14 119.6(6)
C16 C15 H15 120.2
C14 C15 H15 120.2
N2 C12 C13 122.9(6)
N2 C12 H12 118.6
C13 C12 H12 118.6
N1 C5 C4 120.5(5)
N1 C5 C6 112.8(5)
C4 C5 C6 126.7(5)
C24 N4 C28 118.3(6)
C24 N4 Ir1 115.6(4)
C28 N4 Ir1 125.8(4)
C8 C7 C6 120.1(7)
C8 C7 H7 119.9
C6 C7 H7 119.9
C10 C9 C8 120.5(6)
C10 C9 H9 119.7
C8 C9 H9 119.7
C3 C4 C5 121.1(6)
C3 C4 H4 119.5
C5 C4 H4 119.5
C4 C3 C2 119.5(6)
C4 C3 H3 120.3
C2 C3 H3 120.3
C7 C8 C9 119.5(6)
C7 C8 H8 120.3
C9 C8 H8 120.3
C3 C2 C1 117.7(6)
C3 C2 H2 121.2
C1 C2 H2 121.2
C14 C13 C12 118.6(6)
C14 C13 H13 120.7
C12 C13 H13 120.7
C19 C20 C21 120.5(6)
C19 C20 H20 119.8
C21 C20 H20 119.8
C9 C10 C11 120.7(7)
C9 C10 H10 119.6
C11 C10 H10 119.6
N3 C23 C24 110.3(5)
N3 C23 H23A 109.6
C24 C23 H23A 109.6
N3 C23 H23B 109.6
C24 C23 H23B 109.6
H23A C23 H23B 108.1
C23 N3 Ir1 110.9(4)
C23 N3 H3A 109.5
Ir1 N3 H3A 109.5
C23 N3 H3B 109.5
Ir1 N3 H3B 109.5
H3A N3 H3B 108.0
N4 C24 C25 121.7(7)
N4 C24 C23 117.1(5)
C25 C24 C23 121.2(6)
C26 C25 C24 118.2(8)
C26 C25 H25 120.9
C24 C25 H25 120.9
C27 C26 C25 119.0(7)
C27 C26 H26 120.5
C25 C26 H26 120.5
C28 C27 C26 120.6(8)
C28 C27 H27 119.7
C26 C27 H27 119.7
C27 C28 N4 122.1(7)
C27 C28 H28 119.0
N4 C28 H28 119.0
P1 F5 P1A 3.8(3)
P1 F4 P1A 13.4(2)
P1A F3 P1 13.3(2)
F5 P1 F1 86.8(6)
F5 P1 F2 87.4(6)
F1 P1 F2 89.5(5)
F5 P1 F4 96.2(5)
F1 P1 F4 93.2(5)
F2 P1 F4 175.6(6)
F5 P1 F6 171.0(8)
F1 P1 F6 86.1(7)
F2 P1 F6 87.1(7)
F4 P1 F6 89.7(6)
F5 P1 F3 89.5(5)
F1 P1 F3 176.2(6)
F2 P1 F3 90.1(4)
F4 P1 F3 87.4(3)
F6 P1 F3 97.6(6)
F6A P1A F2A 88.3(7)
F6A P1A F3 86.9(6)
F2A P1A F3 89.6(5)
F6A P1A F1A 90.3(7)
F2A P1A F1A 93.8(6)
F3 P1A F1A 175.5(6)
F6A P1A F4 90.1(6)
F2A P1A F4 178.1(7)
F3 P1A F4 89.4(3)
F1A P1A F4 87.1(5)
F6A P1A F5 165.1(6)
F2A P1A F5 98.5(6)
F3 P1A F5 79.9(5)
F1A P1A F5 102.4(6)
F4 P1A F5 82.9(5)

loop_
_geom_bond_atom_site_label_1
_geom_bond_atom_site_label_2
_geom_bond_distance
Ir1 C11 2.041(5)
Ir1 C22 2.046(6)
Ir1 N1 2.072(4)
Ir1 N2 2.072(5)
Ir1 N4 2.170(5)
Ir1 N3 2.207(5)
C1 N1 1.373(8)
C1 C2 1.406(9)
C1 H1 0.9300
C22 C21 1.394(8)
C22 C17 1.427(9)
N1 C5 1.378(7)
C11 C6 1.396(8)
C11 C10 1.437(9)
C21 C20 1.408(9)
C21 H21 0.9300
C18 C19 1.387(11)
C18 C17 1.400(10)
C18 H18 0.9300
C19 C20 1.375(11)
C19 H19 0.9300
C14 C13 1.376(11)
C14 C15 1.415(11)
C14 H14 0.9300
C6 C7 1.416(8)
C6 C5 1.479(8)
C17 C16 1.487(9)
C16 N2 1.378(8)
C16 C15 1.397(9)
N2 C12 1.361(7)
C15 H15 0.9300
C12 C13 1.383(9)
C12 H12 0.9300
C5 C4 1.399(8)
N4 C24 1.373(8)
N4 C28 1.374(9)
C7 C8 1.390(11)
C7 H7 0.9300
C9 C10 1.401(11)
C9 C8 1.407(12)
C9 H9 0.9300
C4 C3 1.378(10)
C4 H4 0.9300
C3 C2 1.405(11)
C3 H3 0.9300
C8 H8 0.9300
C2 H2 0.9300
C13 H13 0.9300
C20 H20 0.9300
C10 H10 0.9300
C23 N3 1.485(8)
C23 C24 1.504(9)
C23 H23A 0.9700
C23 H23B 0.9700
N3 H3A 0.9000
N3 H3B 0.9000
C24 C25 1.423(9)
C25 C26 1.401(14)
C25 H25 0.9300
C26 C27 1.393(14)
C26 H26 0.9300
C27 C28 1.368(12)
C27 H27 0.9300
C28 H28 0.9300
F5 P1 1.445(10)
F5 P1A 1.809(11)
F4 P1 1.614(6)
F4 P1A 1.630(6)
F3 P1A 1.570(7)
F3 P1 1.643(6)
P1 F1 1.591(11)
P1 F2 1.602(9)
P1 F6 1.625(14)
F1A P1A 1.604(14)
P1A F6A 1.543(13)
P1A F2A 1.570(10)
